data_2020348
loop_
_publ_author_name
'Wiegers, G.A.'
'Meetsma, A.'
'Haange, R.J.'
'de Boer, J.L.'

_publ_section_title
;
 Structure of tin hafnium sulfide and lead hafnium sulfide
;
_journal_name_full 'Acta Crystallographica C (39,1983-)'
_journal_page_first 847
_journal_page_last 849
_journal_volume 45
_journal_year 1989
_chemical_formula_sum 'Hf Pb S3'
_chemical_name_systematic 'Pb Hf S3'
_space_group_IT_number 62
_symmetry_space_group_name_Hall '-P 2ac 2n'
_symmetry_space_group_name_H-M 'P n m a'
_cell_angle_alpha 90
_cell_angle_beta 90
_cell_angle_gamma 90
_cell_formula_units_Z 4
_cell_length_a 8.988
_cell_length_b 3.739
_cell_length_c 13.924
_cell_volume 467.932
_citation_journal_id_ASTM ACSCEE
_cod_data_source_file Wiegers_ACSCEE_1989_738.cif
_cod_data_source_block Hf1Pb1S3
_cod_original_cell_volume 467.9318
_cod_original_formula_sum 'Hf1 Pb1 S3'
_cod_database_code 2020348

loop_
_symmetry_equiv_pos_as_xyz
x,y,z
-x+1/2,-y,z+1/2
x+1/2,-y+1/2,-z+1/2
-x,y+1/2,-z
-x,-y,-z
x-1/2,y,-z-1/2
-x-1/2,y-1/2,z-1/2
x,-y-1/2,z

loop_
_atom_site_label
_atom_site_type_symbol
_atom_site_fract_x
_atom_site_fract_y
_atom_site_fract_z
_atom_site_occupancy
_atom_site_U_iso_or_equiv
S1 S-2 0.2731 0.25 0.2154 1 0.0
S3 S-2 0.013 0.25 0.8948 1 0.0
Pb1 Pb+2 0.51515 0.25 0.82589 1 0.0
Hf1 Hf+4 0.16611 0.25 0.05057 1 0.0
S2 S-2 0.1683 0.25 0.4902 1 0.0
